data_7717180
loop_
_publ_author_name
'Huang, Siqiao'
'Xu, Xiang'
'Sarker, Jagodish C.'
'Pugh, David'
'Hogarth, Graeme'

_publ_section_title
;
 A chemically induced, room temperature, single source precursor to CuS
 (covellite) nanomaterials: synthesis and reactivity of
 [Cu(S<sub>2</sub>CNHBz)]<sub><i>n</i></sub>.
;
_journal_issue 42
_journal_name_full 'Dalton transactions (Cambridge, England : 2003)'
_journal_page_first 17140
_journal_page_last 17145
_journal_paper_doi 10.1039/d4dt02366h
_journal_volume 53
_journal_year 2024
_chemical_formula_moiety 'C15 H16 N2 S'
_chemical_formula_sum 'C15 H16 N2 S'
_chemical_formula_weight 256.36
_space_group_crystal_system orthorhombic
_space_group_IT_number 61
_space_group_name_Hall '-P 2ac 2ab'
_space_group_name_H-M_alt 'P b c a'
_atom_sites_solution_hydrogens geom
_atom_sites_solution_primary direct
_audit_creation_date 2023-03-17
_audit_creation_method
;
Olex2 1.5
(compiled 2023.02.24 svn.rf166f9f3 for OlexSys, GUI svn.r6725)
;
_audit_update_record
;
2024-08-19 deposited with the CCDC.	2024-10-08 downloaded from the CCDC.
;
_cell_angle_alpha 90
_cell_angle_beta 90
_cell_angle_gamma 90
_cell_formula_units_Z 8
_cell_length_a 10.8357(10)
_cell_length_b 9.3683(7)
_cell_length_c 26.594(2)
_cell_measurement_reflns_used 3799
_cell_measurement_temperature 295.6(9)
_cell_measurement_theta_max 28.4750
_cell_measurement_theta_min 2.9860
_cell_volume 2699.6(4)
_computing_cell_refinement 'CrysAlisPro 1.171.42.81a (Rigaku OD, 2023)'
_computing_data_collection 'CrysAlisPro 1.171.42.81a (Rigaku OD, 2023)'
_computing_data_reduction 'CrysAlisPro 1.171.42.81a (Rigaku OD, 2023)'
_computing_molecular_graphics 'Olex2 1.5 (Dolomanov et al., 2009)'
_computing_publication_material 'Olex2 1.5 (Dolomanov et al., 2009)'
_computing_structure_refinement 'SHELXL 2018/3 (Sheldrick, 2015)'
_computing_structure_solution 'SHELXS  (Sheldrick, 2008)'
_diffrn_ambient_environment air
_diffrn_ambient_temperature 295.6(9)
_diffrn_detector 'CCD plate'
_diffrn_detector_area_resol_mean 15.9832
_diffrn_detector_type Sapphire3
_diffrn_measured_fraction_theta_full 0.999
_diffrn_measured_fraction_theta_max 0.859
_diffrn_measurement_details
;
List of Runs (angles in degrees, time in seconds):

  # Type    Start    End  Width  t~exp~   \w     \q     \k     \f   Frames
#--------------------------------------------------------------------------
  1  \w     41.00  73.00   1.00   47.93    --   15.02 178.00 -90.00   32
  2  \w     35.00  82.00   1.00   47.93    --   15.02  57.00 -90.00   47
  3  \w     52.00  81.00   1.00   47.93    --   15.02 178.00-150.00   29
  4  \w     19.00  83.00   1.00   47.93    --   15.02  37.00  30.00   64
;
_diffrn_measurement_device 'four-circle diffractometer'
_diffrn_measurement_device_type 'Xcalibur, Sapphire3, Gemini'
_diffrn_measurement_method '\w scans'
_diffrn_orient_matrix_type 'CrysAlisPro convention (1999,Acta A55,543-557)'
_diffrn_orient_matrix_UB_11 -0.0102515000
_diffrn_orient_matrix_UB_12 0.0407198000
_diffrn_orient_matrix_UB_13 0.0221231000
_diffrn_orient_matrix_UB_21 0.0633095000
_diffrn_orient_matrix_UB_22 0.0186159000
_diffrn_orient_matrix_UB_23 0.0006632000
_diffrn_orient_matrix_UB_31 -0.0125697000
_diffrn_orient_matrix_UB_32 0.0610807000
_diffrn_orient_matrix_UB_33 -0.0149438000
_diffrn_radiation_monochromator graphite
_diffrn_radiation_probe x-ray
_diffrn_radiation_type 'Mo K\a'
_diffrn_radiation_wavelength 0.71073
_diffrn_reflns_av_R_equivalents 0.0251
_diffrn_reflns_av_unetI/netI 0.0300
_diffrn_reflns_Laue_measured_fraction_full 0.999
_diffrn_reflns_Laue_measured_fraction_max 0.859
_diffrn_reflns_limit_h_max 13
_diffrn_reflns_limit_h_min -8
_diffrn_reflns_limit_k_max 9
_diffrn_reflns_limit_k_min -12
_diffrn_reflns_limit_l_max 27
_diffrn_reflns_limit_l_min -34
_diffrn_reflns_number 9535
_diffrn_reflns_point_group_measured_fraction_full 0.999
_diffrn_reflns_point_group_measured_fraction_max 0.859
_diffrn_reflns_theta_full 25.242
_diffrn_reflns_theta_max 29.278
_diffrn_reflns_theta_min 2.975
_diffrn_source 'fine-focus sealed X-ray tube'
_diffrn_source_type 'Enhance (Mo) X-ray Source'
_exptl_absorpt_coefficient_mu 0.223
_exptl_absorpt_correction_T_max 1.00000
_exptl_absorpt_correction_T_min 0.86237
_exptl_absorpt_correction_type multi-scan
_exptl_absorpt_process_details
;
CrysAlisPro 1.171.42.81a (Rigaku Oxford Diffraction, 2023)
Empirical absorption correction using spherical harmonics,
implemented in SCALE3 ABSPACK scaling algorithm.
;
_exptl_crystal_colour colourless
_exptl_crystal_colour_primary colourless
_exptl_crystal_density_diffrn 1.261
_exptl_crystal_description block
_exptl_crystal_F_000 1088
_exptl_crystal_size_max 0.3
_exptl_crystal_size_mid 0.25
_exptl_crystal_size_min 0.2
_refine_diff_density_max 0.274
_refine_diff_density_min -0.334
_refine_diff_density_rms 0.081
_refine_ls_extinction_method none
_refine_ls_goodness_of_fit_ref 1.115
_refine_ls_hydrogen_treatment constr
_refine_ls_matrix_type full
_refine_ls_number_parameters 163
_refine_ls_number_reflns 3163
_refine_ls_number_restraints 0
_refine_ls_restrained_S_all 1.115
_refine_ls_R_factor_all 0.0713
_refine_ls_R_factor_gt 0.0545
_refine_ls_shift/su_max 0.001
_refine_ls_shift/su_mean 0.000
_refine_ls_structure_factor_coef Fsqd
_refine_ls_weighting_details 'w=1/[\s^2^(Fo^2^)+(0.0544P)^2^+0.7201P] where P=(Fo^2^+2Fc^2^)/3'
_refine_ls_weighting_scheme calc
_refine_ls_wR_factor_gt 0.1211
_refine_ls_wR_factor_ref 0.1300
_reflns_Friedel_coverage 0.000
_reflns_number_gt 2511
_reflns_number_total 3163
_reflns_threshold_expression 'I > 2\s(I)'
_cod_data_source_file d4dt02366h2.cif
_cod_data_source_block Dibenzylthiourea
_cod_depositor_comments 'Adding full bibliography for 7717179--7717181.cif.'
_cod_database_code 7717180
_shelx_shelxl_version_number 2018/3
_chemical_oxdiff_formula 'C11 H10 N O'
_shelx_space_group_comment
;
The symmetry employed for this shelxl refinement is uniquely defined
by the following loop, which should always be used as a source of
symmetry information in preference to the above space-group names.
They are only intended as comments.
;
_shelx_estimated_absorpt_t_max 0.957
_shelx_estimated_absorpt_t_min 0.936
_olex2_refinement_description
;
1. Fixed Uiso
 At 1.2 times of:
  All C(H) groups, All C(H,H) groups, All N(H) groups
2.a Secondary CH2 refined with riding coordinates:
 C2(H2A,H2B), C9(H9A,H9B)
2.b Aromatic/amide H refined with riding coordinates:
 N1(H1), N2(H2), C4(H4), C5(H5), C6(H6), C7(H7), C8(H8), C11(H11), C12(H12),
 C13(H13), C14(H14), C15(H15)
;
_olex2_submission_special_instructions 'No special instructions were received'
_oxdiff_exptl_absorpt_empirical_details
;
Empirical correction (ABSPACK) includes:
- Absorption correction using spherical harmonics
- Frame scaling
;
_oxdiff_exptl_absorpt_empirical_full_max 1.220
_oxdiff_exptl_absorpt_empirical_full_min 0.740

loop_
_space_group_symop_operation_xyz
'x, y, z'
'-x+1/2, -y, z+1/2'
'x+1/2, -y+1/2, -z'
'-x, y+1/2, -z+1/2'
'-x, -y, -z'
'x-1/2, y, -z-1/2'
'-x-1/2, y-1/2, z'
'x, -y-1/2, z-1/2'

loop_
_atom_site_label
_atom_site_type_symbol
_atom_site_fract_x
_atom_site_fract_y
_atom_site_fract_z
_atom_site_U_iso_or_equiv
_atom_site_adp_type
_atom_site_occupancy
_atom_site_site_symmetry_order
_atom_site_calc_flag
_atom_site_refinement_flags_posn
_atom_site_refinement_flags_adp
_atom_site_refinement_flags_occupancy
_atom_site_disorder_assembly
_atom_site_disorder_group
S1 S 0.08037(5) 0.08627(5) 0.57694(2) 0.04422(17) Uani 1 1 d . . . . .
N1 N 0.17044(15) -0.16216(17) 0.60989(5) 0.0389(4) Uani 1 1 d . . . . .
H1 H 0.190681 -0.249311 0.603944 0.047 Uiso 1 1 calc R U . . .
N2 N 0.09623(15) -0.16001(17) 0.52984(6) 0.0391(4) Uani 1 1 d . . . . .
H2 H 0.078818 -0.110259 0.503602 0.047 Uiso 1 1 calc R U . . .
C1 C 0.11822(16) -0.08917(19) 0.57240(7) 0.0342(4) Uani 1 1 d . . . . .
C2 C 0.1961(2) -0.1069(2) 0.65993(7) 0.0478(5) Uani 1 1 d . . . . .
H2A H 0.152770 -0.017154 0.664339 0.057 Uiso 1 1 calc R U . . .
H2B H 0.283778 -0.088058 0.662920 0.057 Uiso 1 1 calc R U . . .
C3 C 0.15769(18) -0.20837(19) 0.70089(7) 0.0380(4) Uani 1 1 d . . . . .
C4 C 0.2267(2) -0.2161(2) 0.74430(8) 0.0540(6) Uani 1 1 d . . . . .
H4 H 0.297696 -0.160905 0.747308 0.065 Uiso 1 1 calc R U . . .
C5 C 0.1925(3) -0.3042(3) 0.78332(8) 0.0670(7) Uani 1 1 d . . . . .
H5 H 0.239977 -0.307130 0.812428 0.080 Uiso 1 1 calc R U . . .
C6 C 0.0898(3) -0.3871(3) 0.77966(9) 0.0656(7) Uani 1 1 d . . . . .
H6 H 0.066824 -0.446675 0.806013 0.079 Uiso 1 1 calc R U . . .
C7 C 0.0206(2) -0.3814(3) 0.73655(9) 0.0657(7) Uani 1 1 d . . . . .
H7 H -0.049502 -0.437992 0.733604 0.079 Uiso 1 1 calc R U . . .
C8 C 0.0541(2) -0.2922(2) 0.69732(9) 0.0537(6) Uani 1 1 d . . . . .
H8 H 0.006065 -0.288988 0.668356 0.064 Uiso 1 1 calc R U . . .
C9 C 0.09923(18) -0.3148(2) 0.52406(7) 0.0393(4) Uani 1 1 d . . . . .
H9A H 0.179492 -0.349745 0.534532 0.047 Uiso 1 1 calc R U . . .
H9B H 0.088833 -0.338341 0.488792 0.047 Uiso 1 1 calc R U . . .
C10 C 0.00079(17) -0.38979(19) 0.55413(6) 0.0353(4) Uani 1 1 d . . . . .
C11 C 0.0286(2) -0.5071(2) 0.58322(7) 0.0437(5) Uani 1 1 d . . . . .
H11 H 0.109468 -0.540347 0.584180 0.052 Uiso 1 1 calc R U . . .
C12 C -0.0609(2) -0.5765(2) 0.61103(8) 0.0529(6) Uani 1 1 d . . . . .
H12 H -0.040441 -0.654987 0.630741 0.063 Uiso 1 1 calc R U . . .
C13 C -0.1802(2) -0.5284(2) 0.60924(8) 0.0560(6) Uani 1 1 d . . . . .
H13 H -0.241115 -0.574499 0.627723 0.067 Uiso 1 1 calc R U . . .
C14 C -0.2100(2) -0.4121(3) 0.58020(9) 0.0566(6) Uani 1 1 d . . . . .
H14 H -0.291211 -0.380214 0.578877 0.068 Uiso 1 1 calc R U . . .
C15 C -0.11985(19) -0.3425(2) 0.55302(8) 0.0478(5) Uani 1 1 d . . . . .
H15 H -0.140484 -0.263119 0.533781 0.057 Uiso 1 1 calc R U . . .

loop_
_atom_site_aniso_label
_atom_site_aniso_U_11
_atom_site_aniso_U_22
_atom_site_aniso_U_33
_atom_site_aniso_U_23
_atom_site_aniso_U_13
_atom_site_aniso_U_12
S1 0.0451(3) 0.0357(3) 0.0519(3) 0.0006(2) -0.0042(2) 0.0019(2)
N1 0.0486(9) 0.0345(8) 0.0335(8) -0.0005(7) -0.0043(7) -0.0009(7)
N2 0.0497(10) 0.0369(8) 0.0306(7) 0.0036(7) -0.0034(7) -0.0013(7)
C1 0.0296(9) 0.0372(10) 0.0359(9) 0.0032(8) 0.0020(7) -0.0045(7)
C2 0.0598(13) 0.0475(12) 0.0362(10) -0.0001(9) -0.0085(9) -0.0133(10)
C3 0.0449(11) 0.0369(10) 0.0323(9) -0.0033(8) 0.0003(8) 0.0032(8)
C4 0.0632(14) 0.0558(13) 0.0431(11) 0.0017(11) -0.0132(10) -0.0055(11)
C5 0.090(2) 0.0726(16) 0.0384(11) 0.0087(12) -0.0091(12) 0.0052(15)
C6 0.0831(19) 0.0635(16) 0.0503(13) 0.0162(12) 0.0193(13) 0.0096(13)
C7 0.0564(15) 0.0719(16) 0.0688(16) 0.0105(13) 0.0154(12) -0.0113(12)
C8 0.0471(13) 0.0666(15) 0.0473(11) 0.0044(11) -0.0018(9) -0.0061(10)
C9 0.0422(11) 0.0409(10) 0.0347(9) -0.0063(8) -0.0022(8) 0.0017(8)
C10 0.0395(10) 0.0343(9) 0.0320(8) -0.0076(8) -0.0050(7) 0.0009(7)
C11 0.0466(12) 0.0406(11) 0.0437(10) -0.0015(9) -0.0047(9) 0.0061(9)
C12 0.0726(16) 0.0406(12) 0.0455(11) 0.0035(10) 0.0020(10) 0.0006(10)
C13 0.0610(15) 0.0545(13) 0.0525(12) -0.0095(11) 0.0143(11) -0.0133(11)
C14 0.0406(12) 0.0648(15) 0.0645(14) -0.0036(12) 0.0046(10) 0.0030(10)
C15 0.0436(12) 0.0473(12) 0.0524(12) 0.0040(10) -0.0042(9) 0.0079(9)

loop_
_atom_type_symbol
_atom_type_description
_atom_type_scat_dispersion_real
_atom_type_scat_dispersion_imag
_atom_type_scat_source
C C 0.0033 0.0016 'International Tables Vol C Tables 4.2.6.8 and 6.1.1.4'
H H 0.0000 0.0000 'International Tables Vol C Tables 4.2.6.8 and 6.1.1.4'
N N 0.0061 0.0033 'International Tables Vol C Tables 4.2.6.8 and 6.1.1.4'
S S 0.1246 0.1234 'International Tables Vol C Tables 4.2.6.8 and 6.1.1.4'

loop_
_geom_angle_atom_site_label_1
_geom_angle_atom_site_label_2
_geom_angle_atom_site_label_3
_geom_angle
_geom_angle_site_symmetry_1
_geom_angle_site_symmetry_3
_geom_angle_publ_flag
C1 N1 H1 117.2 . . ?
C1 N1 C2 125.58(16) . . ?
C2 N1 H1 117.2 . . ?
C1 N2 H2 117.3 . . ?
C1 N2 C9 125.46(16) . . ?
C9 N2 H2 117.3 . . ?
N1 C1 S1 123.04(14) . . ?
N2 C1 S1 119.91(14) . . ?
N2 C1 N1 117.05(16) . . ?
N1 C2 H2A 109.1 . . ?
N1 C2 H2B 109.1 . . ?
N1 C2 C3 112.63(16) . . ?
H2A C2 H2B 107.8 . . ?
C3 C2 H2A 109.1 . . ?
C3 C2 H2B 109.1 . . ?
C4 C3 C2 119.33(18) . . ?
C8 C3 C2 122.49(18) . . ?
C8 C3 C4 118.16(19) . . ?
C3 C4 H4 119.4 . . ?
C5 C4 C3 121.1(2) . . ?
C5 C4 H4 119.4 . . ?
C4 C5 H5 119.7 . . ?
C6 C5 C4 120.6(2) . . ?
C6 C5 H5 119.7 . . ?
C5 C6 H6 120.5 . . ?
C5 C6 C7 119.0(2) . . ?
C7 C6 H6 120.5 . . ?
C6 C7 H7 119.7 . . ?
C6 C7 C8 120.7(2) . . ?
C8 C7 H7 119.7 . . ?
C3 C8 C7 120.5(2) . . ?
C3 C8 H8 119.8 . . ?
C7 C8 H8 119.8 . . ?
N2 C9 H9A 109.0 . . ?
N2 C9 H9B 109.0 . . ?
N2 C9 C10 113.06(16) . . ?
H9A C9 H9B 107.8 . . ?
C10 C9 H9A 109.0 . . ?
C10 C9 H9B 109.0 . . ?
C11 C10 C9 120.99(17) . . ?
C11 C10 C15 118.39(18) . . ?
C15 C10 C9 120.62(17) . . ?
C10 C11 H11 119.3 . . ?
C10 C11 C12 121.45(19) . . ?
C12 C11 H11 119.3 . . ?
C11 C12 H12 120.4 . . ?
C13 C12 C11 119.3(2) . . ?
C13 C12 H12 120.4 . . ?
C12 C13 H13 119.9 . . ?
C12 C13 C14 120.2(2) . . ?
C14 C13 H13 119.9 . . ?
C13 C14 H14 119.9 . . ?
C13 C14 C15 120.2(2) . . ?
C15 C14 H14 119.9 . . ?
C10 C15 H15 119.7 . . ?
C14 C15 C10 120.5(2) . . ?
C14 C15 H15 119.7 . . ?

loop_
_geom_bond_atom_site_label_1
_geom_bond_atom_site_label_2
_geom_bond_distance
_geom_bond_site_symmetry_2
_geom_bond_publ_flag
S1 C1 1.6983(19) . ?
N1 H1 0.8600 . ?
N1 C1 1.335(2) . ?
N1 C2 1.455(2) . ?
N2 H2 0.8600 . ?
N2 C1 1.334(2) . ?
N2 C9 1.459(2) . ?
C2 H2A 0.9700 . ?
C2 H2B 0.9700 . ?
C2 C3 1.504(3) . ?
C3 C4 1.378(3) . ?
C3 C8 1.373(3) . ?
C4 H4 0.9300 . ?
C4 C5 1.377(3) . ?
C5 H5 0.9300 . ?
C5 C6 1.360(4) . ?
C6 H6 0.9300 . ?
C6 C7 1.371(4) . ?
C7 H7 0.9300 . ?
C7 C8 1.385(3) . ?
C8 H8 0.9300 . ?
C9 H9A 0.9700 . ?
C9 H9B 0.9700 . ?
C9 C10 1.507(3) . ?
C10 C11 1.377(3) . ?
C10 C15 1.381(3) . ?
C11 H11 0.9300 . ?
C11 C12 1.383(3) . ?
C12 H12 0.9300 . ?
C12 C13 1.369(3) . ?
C13 H13 0.9300 . ?
C13 C14 1.374(3) . ?
C14 H14 0.9300 . ?
C14 C15 1.379(3) . ?
C15 H15 0.9300 . ?

loop_
_geom_torsion_atom_site_label_1
_geom_torsion_atom_site_label_2
_geom_torsion_atom_site_label_3
_geom_torsion_atom_site_label_4
_geom_torsion
_geom_torsion_site_symmetry_1
_geom_torsion_site_symmetry_2
_geom_torsion_site_symmetry_3
_geom_torsion_site_symmetry_4
_geom_torsion_publ_flag
N1 C2 C3 C4 145.49(19) . . . . ?
N1 C2 C3 C8 -36.1(3) . . . . ?
N2 C9 C10 C11 -132.93(18) . . . . ?
N2 C9 C10 C15 47.3(2) . . . . ?
C1 N1 C2 C3 134.21(19) . . . . ?
C1 N2 C9 C10 64.8(2) . . . . ?
C2 N1 C1 S1 3.6(3) . . . . ?
C2 N1 C1 N2 -176.65(17) . . . . ?
C2 C3 C4 C5 177.9(2) . . . . ?
C2 C3 C8 C7 -178.3(2) . . . . ?
C3 C4 C5 C6 0.6(4) . . . . ?
C4 C3 C8 C7 0.1(3) . . . . ?
C4 C5 C6 C7 -0.1(4) . . . . ?
C5 C6 C7 C8 -0.4(4) . . . . ?
C6 C7 C8 C3 0.3(4) . . . . ?
C8 C3 C4 C5 -0.6(3) . . . . ?
C9 N2 C1 S1 -166.23(15) . . . . ?
C9 N2 C1 N1 14.0(3) . . . . ?
C9 C10 C11 C12 179.87(18) . . . . ?
C9 C10 C15 C14 179.40(19) . . . . ?
C10 C11 C12 C13 0.6(3) . . . . ?
C11 C10 C15 C14 -0.4(3) . . . . ?
C11 C12 C13 C14 -0.2(3) . . . . ?
C12 C13 C14 C15 -0.5(3) . . . . ?
C13 C14 C15 C10 0.8(3) . . . . ?
C15 C10 C11 C12 -0.3(3) . . . . ?
